data_8101760
loop_
_publ_author_name
'I. Ben Garbia'
'R. Kefi'
'A. Rayes'
'C. Ben Nasr'

_publ_section_title
;
Crystal structure of phenylpiperazinium tetrachlorozincate, (C~10~H~16~N~2~)
[ZnCl~4~]
;
_journal_issue 3
_journal_name_full 'Zeitschrift f\"ur Kristallographie - New Crystal Structures'
_journal_page_first 333
_journal_page_last 334
_journal_volume 220
_journal_year 2005
_chemical_formula_moiety '(C~6~H~5~ C~4~H~11~N~2~Zn~Cl~4'
_chemical_formula_sum 'C10 H16 Cl4 N2 Zn'
_chemical_formula_weight 370.43
_chemical_name_systematic
;
phenylpiperazinium tetrachlorozincate
;
_space_group_IT_number 14
_symmetry_cell_setting monoclinic
_symmetry_Int_Tables_number 14
_symmetry_space_group_name_Hall '-P 2ybc'
_symmetry_space_group_name_H-M 'P 1 21/c 1'
_cell_angle_alpha 90
_cell_angle_beta 104.75(4)
_cell_angle_gamma 90
_cell_formula_units_Z 4
_cell_length_a 7.768(3)
_cell_length_b 20.393(3)
_cell_length_c 9.615(6)
_cell_measurement_reflns_used 0
_cell_measurement_temperature 296
_cell_measurement_theta_max 10
_cell_measurement_theta_min 8
_cell_volume 1472.9(11)
_computing_cell_refinement 'MACH3 Enraf- Nonius'
_computing_data_collection 'MACH3 Enraf- Nonius'
_computing_data_reduction 'teXsan for Windows (MSC, 1997)'
_computing_publication_material 'teXsan for Windows (MSC, 1997)'
_computing_structure_refinement 'teXsan for Windows (MSC, 1997)'
_computing_structure_solution 'SIR92 (Altomare, et. al. 1993)'
_diffrn_ambient_temperature 296
_diffrn_measured_fraction_theta_full 1.00
_diffrn_measured_fraction_theta_max 1.00
_diffrn_measurement_device 'Enraf-Nonius MACH3'
_diffrn_measurement_method omega/2theta
_diffrn_orient_matrix_UB_11 0.05043
_diffrn_orient_matrix_UB_12 -0.04536
_diffrn_orient_matrix_UB_13 0.00723
_diffrn_orient_matrix_UB_21 -0.12308
_diffrn_orient_matrix_UB_22 -0.01849
_diffrn_orient_matrix_UB_23 -0.03086
_diffrn_orient_matrix_UB_31 0.00506
_diffrn_orient_matrix_UB_32 0.00234
_diffrn_orient_matrix_UB_33 -0.10276
_diffrn_radiation_detector 'scintillation counter'
_diffrn_radiation_monochromator graphite
_diffrn_radiation_source 'X-ray tube'
_diffrn_radiation_type 'Mo K\a'
_diffrn_radiation_wavelength 0.7107
_diffrn_reflns_av_R_equivalents 0.01890
_diffrn_reflns_av_sigmaI/netI 0.011
_diffrn_reflns_limit_h_max 9
_diffrn_reflns_limit_h_min -9
_diffrn_reflns_limit_k_max 10
_diffrn_reflns_limit_k_min -3
_diffrn_reflns_limit_l_max 5
_diffrn_reflns_limit_l_min -2
_diffrn_reflns_number 1885
_diffrn_reflns_reduction_process 'Lp corrections applied'
_diffrn_reflns_theta_full 25
_diffrn_reflns_theta_max 24.97
_diffrn_reflns_theta_min 2.19
_diffrn_standards_decay_% 1.23
_diffrn_standards_interval_count 400
_diffrn_standards_number 2
_exptl_absorpt_coefficient_mu 2.371
_exptl_absorpt_correction_type none
_exptl_crystal_colour colorless
_exptl_crystal_density_diffrn 1.670
_exptl_crystal_density_meas ?
_exptl_crystal_description parallelipedic
_exptl_crystal_F_000 748.00
_exptl_crystal_size_max 0.90
_exptl_crystal_size_mid 0.30
_exptl_crystal_size_min 0.20
_refine_diff_density_max 0.20
_refine_diff_density_min -0.26
_refine_ls_extinction_method none
_refine_ls_goodness_of_fit_all 1.895
_refine_ls_goodness_of_fit_ref 1.900
_refine_ls_hydrogen_treatment noref
_refine_ls_matrix_type full
_refine_ls_number_constraints 0
_refine_ls_number_parameters 154
_refine_ls_number_reflns 897
_refine_ls_number_restraints 0
_refine_ls_R_factor_all 0.0232
_refine_ls_R_factor_gt 0.0230
_refine_ls_shift/su_max 0.0000
_refine_ls_shift/su_mean 0.0006
_refine_ls_structure_factor_coef F
_refine_ls_weighting_details 'w = 1/[\s^2^(Fo) + 0.00031|Fo|^2^]'
_refine_ls_weighting_scheme sigma
_refine_ls_wR_factor_all 0.0350
_refine_ls_wR_factor_ref 0.0350
_reflns_number_gt 897
_reflns_number_total 1004
_reflns_threshold_expression >2sigma(I)
_cod_data_source_file 1267-1506.cff
_cod_data_source_block '_IMEN'
_cod_depositor_comments
;
 Changing the values of the '_atom_site_label' and related data items
 (e. g. '_atom_site_aniso_label') to match each other in order to relate
 data from different loops.

 Antanas Vaitkus,
 2017-03-03

The following automatic conversions were performed:

'_exptl_crystal_density_meas' value 'not measured' was changed to '?'
- the value is perceived as not measured.

Automatic conversion script
Id: cif_fix_values 3008 2015-01-20 13:52:24Z robertas 

The following automatic conversions were performed:
data name '_geom_bond_atom_site_label_D' replaced with
'_geom_hbond_atom_site_label_D' as specified in the replacement file
'/home/antanas/src/cod-tools/trunk/data/replacement-values/replacement_tags.lst'.

data
name '_geom_bond_atom_site_label_H' replaced with
'_geom_hbond_atom_site_label_H' as specified in the replacement file
'/home/antanas/src/cod-tools/trunk/data/replacement-values/replacement_tags.lst'.

data
name '_geom_contact_atom_site_label_a' replaced with
'_geom_hbond_atom_site_label_A' as specified in the replacement file
'/home/antanas/src/cod-tools/trunk/data/replacement-values/replacement_tags.lst'.

data
name '_geom_bond_distance_DH' replaced with '_geom_hbond_distance_DH'
as specified in the replacement file
'/home/antanas/src/cod-tools/trunk/data/replacement-values/replacement_tags.lst'.

data
name '_geom_contact_distance_HA' replaced with
'_geom_hbond_distance_HA' as specified in the replacement file
'/home/antanas/src/cod-tools/trunk/data/replacement-values/replacement_tags.lst'.

data
name '_geom_contact_distance_DA' replaced with
'_geom_hbond_distance_DA' as specified in the replacement file
'/home/antanas/src/cod-tools/trunk/data/replacement-values/replacement_tags.lst'.

data
name '_geom_angle_DHA' replaced with '_geom_hbond_angle_DHA' as
specified in the replacement file
'/home/antanas/src/cod-tools/trunk/data/replacement-values/replacement_tags.lst'.

data
name '_geom_contact_site_symmetry_A' replaced with
'_geom_hbond_site_symmetry_A' as specified in the replacement file
'/home/antanas/src/cod-tools/trunk/data/replacement-values/replacement_tags.lst'.

Automatic conversion script
Id: cif_correct_tags 5005 2017-03-03 11:38:54Z antanas 
;
_cod_original_cell_volume 1473.1(10)
_cod_original_sg_symbol_H-M P121/c1
_cod_original_formula_sum 'C10 H16 Cl4 N2 Zn '
_cod_database_code 8101760

loop_
_symmetry_equiv_pos_as_xyz
'+x,   +y,   +z'
-x,1/2+y,1/2-z
'-x,   -y,   -z'
+x,1/2-y,1/2+z

loop_
_atom_site_label
_atom_site_fract_x
_atom_site_fract_y
_atom_site_fract_z
_atom_site_U_iso_or_equiv
_atom_site_adp_type
_atom_site_occupancy
_atom_site_symmetry_multiplicity
_atom_site_Wyckoff_symbol
_atom_site_refinement_flags
_atom_site_calc_flag
_atom_site_calc_attached_atom
Zn1 -0.14176(3) -0.11119(2) 0.29117(3) 0.0318(1) Uani 1 4 e . . Zn
Cl1 -0.38399(6) -0.10851(3) 0.38281(8) 0.0427(3) Uani 1 4 e . . Cl
Cl2 -0.12870(7) -0.20110(4) 0.16264(7) 0.0416(3) Uani 1 4 e . . Cl
Cl3 0.10175(6) -0.08720(4) 0.46918(7) 0.0371(2) Uani 1 4 e . . Cl
Cl4 -0.17835(6) -0.02577(4) 0.12472(7) 0.0366(3) Uani 1 4 e . . Cl
N1 -0.3687(2) -0.11762(9) -0.1420(2) 0.0236(7) Uani 1 4 e . . N
N2 -0.1655(2) -0.05731(11) -0.3214(2) 0.0303(7) Uani 1 4 e . . N
C1 -0.4446(2) -0.06260(13) -0.2450(3) 0.0309(9) Uani 1 4 e . . C
C2 -0.2957(3) -0.01824(13) -0.2671(3) 0.0341(9) Uani 1 4 e . . C
C3 -0.0944(3) -0.11358(13) -0.2271(3) 0.0345(10) Uani 1 4 e . . C
C4 -0.2434(2) -0.15686(13) -0.2069(3) 0.0264(8) Uani 1 4 e . . C
C5 -0.5095(2) -0.15746(13) -0.1017(2) 0.0218(9) Uani 1 4 e . . C
C6 -0.5543(3) -0.2181(2) -0.1559(3) 0.0397(10) Uani 1 4 e . . C
C7 -0.6839(3) -0.2524(1) -0.1092(3) 0.0459(11) Uani 1 4 e . . C
C8 -0.7651(3) -0.2257(1) -0.0130(3) 0.0350(10) Uani 1 4 e . . C
C9 -0.7195(2) -0.1639(2) 0.0392(3) 0.0350(9) Uani 1 4 e . . C
C10 -0.5901(2) -0.12930(13) -0.0059(3) 0.0309(9) Uani 1 4 e . . C
H1 -0.2814 -0.1058 -0.0701 0.032 Uiso 1 4 e . c H
H2 -0.5097 -0.0884 -0.3294 0.031 Uiso 1 4 e . c H
H3 -0.5182 -0.0339 -0.2015 0.032 Uiso 1 4 e . c H
H4 -0.2473 -0.0087 -0.1677 0.032 Uiso 1 4 e . c H
H5 -0.3459 0.0134 -0.3388 0.025 Uiso 1 4 e . c H
H6 -0.2295 -0.0755 -0.4184 0.063 Uiso 1 4 e . c H
H7 -0.0804 -0.0312 -0.3083 0.032 Uiso 1 4 e . c H
H8 -0.0235 -0.0963 -0.1397 0.022 Uiso 1 4 e . c H
H9 -0.0143 -0.1410 -0.2733 0.030 Uiso 1 4 e . c H
H10 -0.3014 -0.1758 -0.3021 0.032 Uiso 1 4 e . c H
H11 -0.1976 -0.1936 -0.1446 0.028 Uiso 1 4 e . c H
H12 -0.4772 -0.2387 -0.1993 0.032 Uiso 1 4 e . c H
H13 -0.7007 -0.2982 -0.1426 0.021 Uiso 1 4 e . c H
H14 -0.8570 -0.2510 0.0159 0.041 Uiso 1 4 e . c H
H15 -0.7772 -0.1448 0.1075 0.049 Uiso 1 4 e . c H
H16 -0.5499 -0.0891 0.0370 0.016 Uiso 1 4 e . c H

loop_
_atom_site_aniso_label
_atom_site_aniso_U_11
_atom_site_aniso_U_22
_atom_site_aniso_U_33
_atom_site_aniso_U_12
_atom_site_aniso_U_13
_atom_site_aniso_U_23
Zn1 0.03440(11) 0.0439(4) 0.0195(3) 0.00014(11) 0.01093(12) -0.0000(2)
Cl1 0.0327(2) 0.0714(8) 0.0270(6) -0.0038(3) 0.0129(2) -0.0066(4)
Cl2 0.0520(3) 0.0408(7) 0.0352(6) 0.0013(3) 0.0167(3) -0.0045(4)
Cl3 0.0330(2) 0.0562(7) 0.0219(5) -0.0015(3) 0.0070(2) 0.0006(4)
Cl4 0.0462(2) 0.0398(7) 0.0218(6) -0.0057(3) 0.0051(3) 0.0034(4)
N1 0.0300(7) 0.029(2) 0.015(2) -0.0029(8) 0.0103(7) 0.0030(11)
N2 0.0356(7) 0.037(2) 0.022(2) -0.0055(9) 0.0141(8) 0.0011(12)
C1 0.0352(9) 0.024(2) 0.035(2) 0.0031(10) 0.0131(10) 0.007(2)
C2 0.0454(9) 0.044(3) 0.019(2) 0.0066(12) 0.0189(10) 0.009(2)
C3 0.0326(8) 0.047(3) 0.028(2) 0.0048(10) 0.0147(10) 0.002(2)
C4 0.0394(9) 0.022(2) 0.022(2) 0.0051(11) 0.0158(9) -0.007(2)
C5 0.0314(8) 0.022(3) 0.015(2) -0.0037(10) 0.0106(9) -0.002(2)
C6 0.0478(10) 0.032(3) 0.044(2) -0.0101(13) 0.0206(11) -0.009(2)
C7 0.0613(12) 0.037(3) 0.047(3) -0.0241(13) 0.027(1) -0.027(2)
C8 0.0434(10) 0.026(3) 0.038(2) -0.0077(12) 0.0154(10) 0.001(2)
C9 0.0385(9) 0.042(3) 0.030(2) 0.0061(12) 0.0183(10) 0.003(2)
C10 0.0380(9) 0.030(2) 0.026(2) -0.0053(11) 0.0105(10) -0.012(2)

loop_
_atom_type_symbol
_atom_type_oxidation_number
_atom_type_number_in_cell
_atom_type_scat_dispersion_real
_atom_type_scat_dispersion_imag
_atom_type_scat_source
C 0 40 0.002 0.002
;International Tables for Crystallography
(1992, Vol. C, Table 6.1.1.2)
;
N 0 8 0.004 0.003
;International Tables for Crystallography
(1992, Vol. C, Table 6.1.1.2)
;
H 0 60 0.000 0.000
;International Tables for Crystallography
(1992, Vol. C, Table 6.1.1.2)
;
Zn 0 4 0.222 1.431
;International Tables for Crystallography
(1992, Vol. C, Tables 4.2.6.8 and 6.1.1.1)
;
Cl 0 16 0.132 0.159
;International Tables for Crystallography
(1992, Vol. C, Tables 4.2.6.8 and 6.1.1.1)
;

loop_
_geom_angle_atom_site_label_1
_geom_angle_atom_site_label_2
_geom_angle_atom_site_label_3
_geom_angle
_geom_angle_site_symmetry_1
_geom_angle_site_symmetry_2
_geom_angle_site_symmetry_3
_geom_angle_publ_flag
Cl1 Zn1 Cl4 106.24(4) . . . yes
Cl2 Zn1 Cl3 116.82(4) . . . yes
Cl2 Zn1 Cl1 113.20(4) . . . yes
Cl2 Zn1 Cl4 104.40(5) . . . yes
Cl3 Zn1 Cl1 108.51(5) . . . yes
Cl3 Zn1 Cl4 106.88(5) . . . yes
C5 N1 C4 114.3(3) . . . yes
C5 N1 C1 112.6(2) . . . yes
C4 N1 C1 107.9(2) . . . yes
H1 N1 C5 114.8 . . . yes
H1 N1 C4 91.2 . . . yes
H1 N1 C1 114.1 . . . yes
H7 N2 H6 124.0 . . . yes
H7 N2 C3 104.2 . . . yes
H7 N2 C2 100.9 . . . yes
H6 N2 C3 107.5 . . . yes
H6 N2 C2 107.6 . . . yes
C3 N2 C2 112.5(3) . . . yes
H3 C1 N1 109.6 . . . yes
H3 C1 H2 115.7 . . . yes
H3 C1 C2 104.5 . . . yes
H2 C1 N1 100.1 . . . yes
H2 C1 C2 116.6 . . . yes
N1 C1 C2 110.4(2) . . . yes
H5 C2 H4 124.9 . . . yes
H5 C2 N2 107.5 . . . yes
H5 C2 C1 108.5 . . . yes
H4 C2 N2 109.4 . . . yes
H4 C2 C1 95.8 . . . yes
N2 C2 C1 109.9(3) . . . yes
H8 C3 H9 108.1 . . . yes
H8 C3 N2 107.3 . . . yes
H8 C3 C4 113.3 . . . yes
H9 C3 N2 109.5 . . . yes
H9 C3 C4 108.0 . . . yes
N2 C3 C4 110.7(2) . . . yes
H11 C4 H10 106.2 . . . yes
H11 C4 C3 111.1 . . . yes
H11 C4 N1 109.1 . . . yes
H10 C4 C3 107.0 . . . yes
H10 C4 N1 113.5 . . . yes
C3 C4 N1 109.9(3) . . . yes
C6 C5 C10 121.8(3) . . . yes
C6 C5 N1 122.2(3) . . . yes
C10 C5 N1 116.0(3) . . . yes
H12 C6 C5 117.4 . . . yes
H12 C6 C7 122.0 . . . yes
C5 C6 C7 118.1(3) . . . yes
H13 C7 C8 123.7 . . . yes
H13 C7 C6 114.7 . . . yes
C8 C7 C6 121.3(4) . . . yes
H14 C8 C7 118.8 . . . yes
H14 C8 C9 121.4 . . . yes
C7 C8 C9 119.7(3) . . . yes
H15 C9 C8 119.9 . . . yes
H15 C9 C10 120.4 . . . yes
C8 C9 C10 119.6(3) . . . yes
H16 C10 C5 120.5 . . . yes
H16 C10 C9 119.8 . . . yes
C5 C10 C9 119.4(3) . . . yes

loop_
_geom_bond_atom_site_label_1
_geom_bond_atom_site_label_2
_geom_bond_distance
_geom_bond_site_symmetry_1
_geom_bond_site_symmetry_2
_geom_bond_publ_flag
Zn1 Cl2 2.2278(12) . . yes
Zn1 Cl3 2.258(2) . . yes
Zn1 Cl1 2.2726(12) . . yes
Zn1 Cl4 2.3335(12) . . yes
Cl1 H6 2.09 . . yes
Cl1 N2 3.099(3) . . yes
Cl4 H1 2.46 . . yes
Cl4 H7 2.59 . . yes
Cl4 N1 3.216(3) . . yes
Cl4 N2 3.318(3) . . yes
N1 H1 0.87 . . yes
N1 C5 1.491(4) . . yes
N1 C4 1.512(4) . . yes
N1 C1 1.513(4) . . yes
N2 H7 0.83 . . yes
N2 H6 1.01 . . yes
N2 C3 1.479(4) . . yes
N2 C2 1.483(4) . . yes
C1 H3 0.98 . . yes
C1 H2 0.99 . . yes
C1 C2 1.525(4) . . yes
C2 H5 0.95 . . yes
C2 H4 0.95 . . yes
C3 H8 0.95 . . yes
C3 H9 1.02 . . yes
C3 C4 1.508(4) . . yes
C4 H11 0.97 . . yes
C4 H10 0.99 . . yes
C5 C6 1.353(5) . . yes
C5 C10 1.365(4) . . yes
C6 H12 0.91 . . yes
C6 C7 1.390(5) . . yes
C7 H13 0.99 . . yes
C7 C8 1.358(5) . . yes
C8 H14 0.98 . . yes
C8 C9 1.370(5) . . yes
C9 H15 0.97 . . yes
C9 C10 1.385(5) . . yes
C10 H16 0.93 . . yes

loop_
_geom_hbond_atom_site_label_D
_geom_hbond_atom_site_label_H
_geom_hbond_atom_site_label_A
_geom_hbond_distance_DH
_geom_hbond_distance_HA
_geom_hbond_distance_DA
_geom_hbond_angle_DHA
_geom_hbond_site_symmetry_A
N1 H1 Cl4 0.87 2.46 3.216(3) 145.7 .
N2 H6 Cl1 1.01 2.09 3.099(3) 174.5 1_554
N2 H7 Cl4 0.83 2.59 3.318(3) 147.0 3
